data_1567082
loop_
_publ_author_name
'Zaoui, Younes'
'Assila, Hamza'
'Mague, Joel T.'
'Alsubari, Abdulsalam'
'Taoufik, Jamal'
'Ramli, Youssef'
'Ansar, Mhammed'

_publ_section_title
;
 Ethyl 2-[4-(4-methoxybenzyl)-3-methyl-6-oxopyridazin-1-yl]acetate
;
_journal_coeditor_code TK4077
_journal_issue 6
_journal_name_full IUCrData
_journal_paper_doi 10.1107/S241431462200582X
_journal_volume 7
_journal_year 2022
_chemical_formula_iupac 'C17 H20 N2 O4'
_chemical_formula_moiety 'C17 H20 N2 O4'
_chemical_formula_sum 'C17 H20 N2 O4'
_chemical_formula_weight 316.35
_chemical_name_systematic
;
Ethyl 2-[4-(4-methoxybenzyl)-3-methyl-6-oxopyridazin-1-yl]acetate
;
_space_group_crystal_system monoclinic
_space_group_IT_number 15
_space_group_name_Hall '-C 2yc'
_space_group_name_H-M_alt 'C 1 2/c 1'
_atom_sites_solution_hydrogens geom
_atom_sites_solution_primary direct
_atom_sites_solution_secondary difmap
_audit_creation_method SHELXL-2018/1
_cell_angle_alpha 90
_cell_angle_beta 104.4540(10)
_cell_angle_gamma 90
_cell_formula_units_Z 8
_cell_length_a 23.0488(9)
_cell_length_b 8.1149(3)
_cell_length_c 18.3223(7)
_cell_measurement_reflns_used 9996
_cell_measurement_temperature 298(2)
_cell_measurement_theta_max 27.2944
_cell_measurement_theta_min 2.2958
_cell_volume 3318.5(2)
_computing_cell_refinement
;
<i>SAINT</i> (Bruker, 2016)
;
_computing_data_collection
;
<i>APEX3</i> (Bruker, 2016)
;
_computing_data_reduction
;
<i>SAINT</i> (Bruker, 2016)
;
_computing_molecular_graphics
;
<i>DIAMOND</i> (Brandenburg & Putz, 2012)
;
_computing_publication_material
;
<i>SHELXTL</i> (Sheldrick, 2008)
;
_computing_structure_refinement
;
<i>SHELXL2018/1</i> (Sheldrick, 2015<i>b</i>)
;
_computing_structure_solution
;
<i>SHELXT</i> (Sheldrick, 2015<i>a</i>)
;
_diffrn_ambient_temperature 298(2)
_diffrn_detector_area_resol_mean 8.3333
_diffrn_measured_fraction_theta_full 1.000
_diffrn_measured_fraction_theta_max 0.999
_diffrn_measurement_device_type 'Bruker SMART APEX CCD'
_diffrn_measurement_method '\f and \w scans'
_diffrn_radiation_monochromator graphite
_diffrn_radiation_type MoK\a
_diffrn_radiation_wavelength 0.71073
_diffrn_reflns_av_R_equivalents 0.0307
_diffrn_reflns_av_unetI/netI 0.0231
_diffrn_reflns_limit_h_max 30
_diffrn_reflns_limit_h_min -31
_diffrn_reflns_limit_k_max 10
_diffrn_reflns_limit_k_min -10
_diffrn_reflns_limit_l_max 24
_diffrn_reflns_limit_l_min -24
_diffrn_reflns_number 30517
_diffrn_reflns_theta_full 28.650
_diffrn_reflns_theta_max 28.698
_diffrn_reflns_theta_min 1.825
_diffrn_source 'fine-focus sealed tube'
_exptl_absorpt_coefficient_mu 0.091
_exptl_absorpt_correction_T_max 0.98
_exptl_absorpt_correction_T_min 0.88
_exptl_absorpt_correction_type multi-scan
_exptl_absorpt_process_details
;
(<i>SADABS</i>; Krause <i>et al.</i>, 2015)
;
_exptl_crystal_colour colourless
_exptl_crystal_density_diffrn 1.266
_exptl_crystal_density_method 'not measured'
_exptl_crystal_description block
_exptl_crystal_F_000 1344
_exptl_crystal_size_max 0.298
_exptl_crystal_size_mid 0.269
_exptl_crystal_size_min 0.256
_refine_diff_density_max 0.276
_refine_diff_density_min -0.187
_refine_ls_extinction_method none
_refine_ls_goodness_of_fit_ref 1.105
_refine_ls_hydrogen_treatment constr
_refine_ls_matrix_type full
_refine_ls_number_parameters 217
_refine_ls_number_reflns 4288
_refine_ls_number_restraints 26
_refine_ls_restrained_S_all 1.130
_refine_ls_R_factor_all 0.0625
_refine_ls_R_factor_gt 0.0479
_refine_ls_shift/su_max 0.001
_refine_ls_shift/su_mean 0.000
_refine_ls_structure_factor_coef Fsqd
_refine_ls_weighting_details 'w=1/[\s^2^(Fo^2^)+(0.0899P)^2^+0.4855P] where P=(Fo^2^+2Fc^2^)/3'
_refine_ls_weighting_scheme calc
_refine_ls_wR_factor_gt 0.1484
_refine_ls_wR_factor_ref 0.1602
_reflns_number_gt 3151
_reflns_number_total 4288
_reflns_threshold_expression 'I > 2\s(I)'
_cod_data_source_file tk4077sup1.cif
_cod_data_source_block I
_cod_original_sg_symbol_H-M 'C 2/c'
_cod_database_code 1567082
_shelx_space_group_comment
;
The symmetry employed for this shelxl refinement is uniquely defined
by the following loop, which should always be used as a source of
symmetry information in preference to the above space-group names.
They are only intended as comments.
;
_shelx_estimated_absorpt_t_min 0.973
_shelx_estimated_absorpt_t_max 0.977

loop_
_space_group_symop_operation_xyz
'x, y, z'
'-x, y, -z+1/2'
'x+1/2, y+1/2, z'
'-x+1/2, y+1/2, -z+1/2'
'-x, -y, -z'
'x, -y, z-1/2'
'-x+1/2, -y+1/2, -z'
'x+1/2, -y+1/2, z-1/2'

loop_
_atom_site_type_symbol
_atom_site_label
_atom_site_fract_x
_atom_site_fract_y
_atom_site_fract_z
_atom_site_U_iso_or_equiv
_atom_site_adp_type
_atom_site_calc_flag
_atom_site_occupancy
_atom_site_disorder_assembly
_atom_site_disorder_group
O O1 0.41842(6) 0.43017(16) 0.23630(6) 0.0793(4) Uani d 1 . .
O O2 0.22537(6) 1.02992(16) -0.00750(6) 0.0805(4) Uani d 1 . .
O O3 0.41772(5) 0.17898(16) 0.38013(10) 0.0912(5) Uani d 1 . .
O O4 0.51197(4) 0.12696(12) 0.37673(8) 0.0698(3) Uani d 1 . .
N N1 0.42422(5) 0.60597(13) 0.41467(6) 0.0471(3) Uani d 1 . .
N N2 0.43660(5) 0.51627(13) 0.35755(6) 0.0486(3) Uani d 1 . .
C C1 0.40601(6) 0.52488(17) 0.28277(8) 0.0535(3) Uani d 1 . .
C C2 0.36172(6) 0.65291(17) 0.26634(7) 0.0509(3) Uani d 1 . .
H H2 0.340914 0.670615 0.216534 0.061 Uiso calc 1 . .
C C3 0.34933(5) 0.74800(14) 0.32046(6) 0.0426(3) Uani d 1 . .
C C4 0.38196(5) 0.71634(15) 0.39722(6) 0.0438(3) Uani d 1 . .
C C5 0.30371(6) 0.88585(16) 0.30417(7) 0.0517(3) Uani d 1 . .
H H5A 0.270037 0.855686 0.324288 0.062 Uiso calc 1 . .
H H5B 0.321688 0.984256 0.330396 0.062 Uiso calc 1 . .
C C6 0.28079(6) 0.92540(15) 0.22187(7) 0.0455(3) Uani d 1 . .
C C7 0.23054(6) 0.84826(17) 0.17780(8) 0.0539(3) Uani d 1 . .
H H7 0.209482 0.774610 0.200416 0.065 Uiso calc 1 . .
C C8 0.21068(6) 0.87733(18) 0.10115(8) 0.0574(3) Uani d 1 . .
H H8 0.177154 0.822651 0.072685 0.069 Uiso calc 1 . .
C C9 0.24120(7) 0.98837(17) 0.06746(8) 0.0544(3) Uani d 1 . .
C C10 0.29086(7) 1.06967(19) 0.11082(8) 0.0570(3) Uani d 1 . .
H H10 0.310934 1.146522 0.088495 0.068 Uiso calc 1 . .
C C11 0.31060(6) 1.03723(17) 0.18676(8) 0.0502(3) Uani d 1 . .
H H11 0.344438 1.091021 0.214985 0.060 Uiso calc 1 . .
C C12 0.17493(11) 0.9506(3) -0.05390(11) 0.0984(7) Uani d 1 . .
H H12A 0.166108 0.998274 -0.103401 0.148 Uiso calc 1 . .
H H12B 0.141106 0.964302 -0.032724 0.148 Uiso calc 1 . .
H H12C 0.183288 0.835300 -0.057109 0.148 Uiso calc 1 . .
C C13 0.36960(7) 0.81397(19) 0.46090(7) 0.0582(4) Uani d 1 . .
H H13A 0.327840 0.805916 0.459828 0.087 Uiso calc 1 . .
H H13B 0.379875 0.927322 0.455881 0.087 Uiso calc 1 . .
H H13C 0.393143 0.771336 0.507866 0.087 Uiso calc 1 . .
C C14 0.48657(6) 0.40227(17) 0.37869(8) 0.0528(3) Uani d 1 . .
H H14A 0.510307 0.429970 0.428760 0.063 Uiso calc 1 . .
H H14B 0.511925 0.414544 0.343992 0.063 Uiso calc 1 . .
C C15 0.46657(6) 0.22591(17) 0.37810(9) 0.0558(3) Uani d 1 . .
C C16 0.50265(17) -0.0502(2) 0.3871(3) 0.0734(9) Uani d 0.715(10) A 1
H H16A 0.494832 -0.068922 0.436038 0.088 Uiso calc 0.715(10) A 1
H H16B 0.468250 -0.088510 0.348723 0.088 Uiso calc 0.715(10) A 1
C C17 0.55487(19) -0.1393(5) 0.3817(4) 0.1014(15) Uani d 0.715(10) A 1
H H17A 0.548809 -0.254816 0.388470 0.152 Uiso calc 0.715(10) A 1
H H17B 0.562186 -0.121305 0.333017 0.152 Uiso calc 0.715(10) A 1
H H17C 0.588697 -0.101770 0.420100 0.152 Uiso calc 0.715(10) A 1
C C16A 0.4944(4) -0.0438(6) 0.3548(7) 0.0734(9) Uani d 0.285(10) A 2
H H16C 0.480714 -0.097642 0.394661 0.088 Uiso calc 0.285(10) A 2
H H16D 0.461730 -0.043996 0.309608 0.088 Uiso calc 0.285(10) A 2
C C17A 0.5442(5) -0.1313(15) 0.3410(9) 0.1014(15) Uani d 0.285(10) A 2
H H17D 0.532487 -0.242603 0.326694 0.152 Uiso calc 0.285(10) A 2
H H17E 0.557365 -0.078443 0.301098 0.152 Uiso calc 0.285(10) A 2
H H17F 0.576306 -0.131964 0.385953 0.152 Uiso calc 0.285(10) A 2

loop_
_atom_site_aniso_label
_atom_site_aniso_U_11
_atom_site_aniso_U_22
_atom_site_aniso_U_33
_atom_site_aniso_U_12
_atom_site_aniso_U_13
_atom_site_aniso_U_23
O1 0.0871(8) 0.0886(8) 0.0579(6) 0.0359(6) 0.0098(6) -0.0166(6)
O2 0.1027(9) 0.0890(8) 0.0432(6) 0.0049(7) 0.0060(6) 0.0026(5)
O3 0.0543(6) 0.0670(7) 0.1584(14) 0.0010(5) 0.0378(7) 0.0124(8)
O4 0.0504(6) 0.0479(5) 0.1109(9) 0.0018(4) 0.0199(6) -0.0016(5)
N1 0.0496(6) 0.0486(6) 0.0416(5) -0.0019(4) 0.0085(4) 0.0021(4)
N2 0.0494(6) 0.0477(6) 0.0465(6) 0.0068(4) 0.0079(5) 0.0020(4)
C1 0.0559(7) 0.0569(7) 0.0467(7) 0.0103(6) 0.0107(6) -0.0031(5)
C2 0.0572(7) 0.0545(7) 0.0382(6) 0.0099(6) 0.0067(5) 0.0000(5)
C3 0.0457(6) 0.0419(6) 0.0403(6) 0.0004(5) 0.0109(5) 0.0030(4)
C4 0.0481(6) 0.0452(6) 0.0382(6) -0.0033(5) 0.0113(5) 0.0016(4)
C5 0.0603(8) 0.0492(7) 0.0466(7) 0.0110(6) 0.0150(6) 0.0022(5)
C6 0.0479(6) 0.0420(6) 0.0468(6) 0.0087(5) 0.0125(5) 0.0032(5)
C7 0.0512(7) 0.0477(7) 0.0618(8) -0.0010(5) 0.0120(6) 0.0075(6)
C8 0.0497(7) 0.0550(8) 0.0604(8) 0.0004(6) 0.0002(6) -0.0032(6)
C9 0.0619(8) 0.0554(7) 0.0445(7) 0.0104(6) 0.0103(6) 0.0008(5)
C10 0.0625(8) 0.0588(8) 0.0531(8) -0.0039(6) 0.0210(6) 0.0047(6)
C11 0.0460(6) 0.0532(7) 0.0514(7) -0.0034(5) 0.0120(5) -0.0023(5)
C12 0.1217(17) 0.0963(14) 0.0571(10) 0.0208(12) -0.0154(10) -0.0184(9)
C13 0.0673(9) 0.0660(8) 0.0411(7) 0.0043(7) 0.0130(6) -0.0044(6)
C14 0.0451(7) 0.0519(7) 0.0578(8) 0.0046(5) 0.0064(6) 0.0050(6)
C15 0.0469(7) 0.0528(7) 0.0662(9) 0.0044(6) 0.0112(6) 0.0040(6)
C16 0.0679(13) 0.0496(9) 0.100(3) -0.0014(8) 0.0153(17) 0.0002(11)
C17 0.0807(19) 0.0606(12) 0.159(4) 0.0052(12) 0.022(3) -0.018(3)
C16A 0.0679(13) 0.0496(9) 0.100(3) -0.0014(8) 0.0153(17) 0.0002(11)
C17A 0.0807(19) 0.0606(12) 0.159(4) 0.0052(12) 0.022(3) -0.018(3)

loop_
_atom_type_symbol
_atom_type_description
_atom_type_scat_dispersion_real
_atom_type_scat_dispersion_imag
_atom_type_scat_source
C C 0.0033 0.0016 'International Tables Vol C Tables 4.2.6.8 and 6.1.1.4'
H H 0.0000 0.0000 'International Tables Vol C Tables 4.2.6.8 and 6.1.1.4'
N N 0.0061 0.0033 'International Tables Vol C Tables 4.2.6.8 and 6.1.1.4'
O O 0.0106 0.0060 'International Tables Vol C Tables 4.2.6.8 and 6.1.1.4'

loop_
_geom_angle_atom_site_label_1
_geom_angle_atom_site_label_2
_geom_angle_atom_site_label_3
_geom_angle_site_symmetry_1
_geom_angle_site_symmetry_3
_geom_angle
_geom_angle_publ_flag
C9 O2 C12 . . 117.63(16) ?
C15 O4 C16A . . 114.3(4) ?
C15 O4 C16 . . 116.62(16) ?
C4 N1 N2 . . 117.76(10) ?
N1 N2 C1 . . 125.72(10) ?
N1 N2 C14 . . 116.08(10) ?
C1 N2 C14 . . 118.20(11) ?
O1 C1 N2 . . 120.40(12) ?
O1 C1 C2 . . 125.62(13) ?
N2 C1 C2 . . 113.97(11) ?
C3 C2 C1 . . 122.19(12) ?
C3 C2 H2 . . 118.9 ?
C1 C2 H2 . . 118.9 ?
C2 C3 C4 . . 117.55(11) ?
C2 C3 C5 . . 123.01(11) ?
C4 C3 C5 . . 119.44(11) ?
N1 C4 C3 . . 122.52(11) ?
N1 C4 C13 . . 116.68(11) ?
C3 C4 C13 . . 120.78(11) ?
C6 C5 C3 . . 114.13(10) ?
C6 C5 H5A . . 108.7 ?
C3 C5 H5A . . 108.7 ?
C6 C5 H5B . . 108.7 ?
C3 C5 H5B . . 108.7 ?
H5A C5 H5B . . 107.6 ?
C7 C6 C11 . . 117.61(12) ?
C7 C6 C5 . . 121.46(12) ?
C11 C6 C5 . . 120.90(12) ?
C8 C7 C6 . . 122.08(13) ?
C8 C7 H7 . . 119.0 ?
C6 C7 H7 . . 119.0 ?
C9 C8 C7 . . 119.25(13) ?
C9 C8 H8 . . 120.4 ?
C7 C8 H8 . . 120.4 ?
O2 C9 C8 . . 124.76(14) ?
O2 C9 C10 . . 115.59(14) ?
C8 C9 C10 . . 119.63(13) ?
C11 C10 C9 . . 120.36(13) ?
C11 C10 H10 . . 119.8 ?
C9 C10 H10 . . 119.8 ?
C10 C11 C6 . . 121.05(13) ?
C10 C11 H11 . . 119.5 ?
C6 C11 H11 . . 119.5 ?
O2 C12 H12A . . 109.5 ?
O2 C12 H12B . . 109.5 ?
H12A C12 H12B . . 109.5 ?
O2 C12 H12C . . 109.5 ?
H12A C12 H12C . . 109.5 ?
H12B C12 H12C . . 109.5 ?
C4 C13 H13A . . 109.5 ?
C4 C13 H13B . . 109.5 ?
H13A C13 H13B . . 109.5 ?
C4 C13 H13C . . 109.5 ?
H13A C13 H13C . . 109.5 ?
H13B C13 H13C . . 109.5 ?
N2 C14 C15 . . 112.53(11) ?
N2 C14 H14A . . 109.1 ?
C15 C14 H14A . . 109.1 ?
N2 C14 H14B . . 109.1 ?
C15 C14 H14B . . 109.1 ?
H14A C14 H14B . . 107.8 ?
O3 C15 O4 . . 124.13(14) ?
O3 C15 C14 . . 126.27(13) ?
O4 C15 C14 . . 109.58(11) ?
C17 C16 O4 . . 109.4(3) ?
C17 C16 H16A . . 109.8 ?
O4 C16 H16A . . 109.8 ?
C17 C16 H16B . . 109.8 ?
O4 C16 H16B . . 109.8 ?
H16A C16 H16B . . 108.2 ?
C16 C17 H17A . . 109.5 ?
C16 C17 H17B . . 109.5 ?
H17A C17 H17B . . 109.5 ?
C16 C17 H17C . . 109.5 ?
H17A C17 H17C . . 109.5 ?
H17B C17 H17C . . 109.5 ?
C17A C16A O4 . . 109.9(7) ?
C17A C16A H16C . . 109.7 ?
O4 C16A H16C . . 109.7 ?
C17A C16A H16D . . 109.7 ?
O4 C16A H16D . . 109.7 ?
H16C C16A H16D . . 108.2 ?
C16A C17A H17D . . 109.5 ?
C16A C17A H17E . . 109.5 ?
H17D C17A H17E . . 109.5 ?
C16A C17A H17F . . 109.5 ?
H17D C17A H17F . . 109.5 ?
H17E C17A H17F . . 109.5 ?

loop_
_geom_bond_atom_site_label_1
_geom_bond_atom_site_label_2
_geom_bond_site_symmetry_2
_geom_bond_distance
_geom_bond_publ_flag
O1 C1 . 1.2325(16) ?
O2 C9 . 1.3722(17) ?
O2 C12 . 1.413(3) ?
O3 C15 . 1.1980(17) ?
O4 C15 . 1.3243(17) ?
O4 C16A . 1.471(3) ?
O4 C16 . 1.473(2) ?
N1 C4 . 1.3030(16) ?
N1 N2 . 1.3623(15) ?
N2 C1 . 1.3773(17) ?
N2 C14 . 1.4525(16) ?
C1 C2 . 1.4347(18) ?
C2 C3 . 1.3423(17) ?
C2 H2 . 0.9300 ?
C3 C4 . 1.4428(16) ?
C3 C5 . 1.5131(17) ?
C4 C13 . 1.4953(17) ?
C5 C6 . 1.5027(18) ?
C5 H5A . 0.9700 ?
C5 H5B . 0.9700 ?
C6 C7 . 1.3850(19) ?
C6 C11 . 1.3894(18) ?
C7 C8 . 1.384(2) ?
C7 H7 . 0.9300 ?
C8 C9 . 1.380(2) ?
C8 H8 . 0.9300 ?
C9 C10 . 1.386(2) ?
C10 C11 . 1.3770(19) ?
C10 H10 . 0.9300 ?
C11 H11 . 0.9300 ?
C12 H12A . 0.9600 ?
C12 H12B . 0.9600 ?
C12 H12C . 0.9600 ?
C13 H13A . 0.9600 ?
C13 H13B . 0.9600 ?
C13 H13C . 0.9600 ?
C14 C15 . 1.503(2) ?
C14 H14A . 0.9700 ?
C14 H14B . 0.9700 ?
C16 C17 . 1.428(3) ?
C16 H16A . 0.9700 ?
C16 H16B . 0.9700 ?
C17 H17A . 0.9600 ?
C17 H17B . 0.9600 ?
C17 H17C . 0.9600 ?
C16A C17A . 1.424(4) ?
C16A H16C . 0.9700 ?
C16A H16D . 0.9700 ?
C17A H17D . 0.9600 ?
C17A H17E . 0.9600 ?
C17A H17F . 0.9600 ?

loop_
_geom_hbond_atom_site_label_D
_geom_hbond_atom_site_label_H
_geom_hbond_atom_site_label_A
_geom_hbond_site_symmetry_A
_geom_hbond_distance_DH
_geom_hbond_distance_HA
_geom_hbond_distance_DA
_geom_hbond_angle_DHA
_geom_hbond_publ_flag
C14 H14B O1 2_655 0.97 2.44 3.4041(19) 175 yes
C16 H16B Cg1 1_545 0.97 2.86 3.586(3) 132 yes

loop_
_geom_torsion_atom_site_label_1
_geom_torsion_atom_site_label_2
_geom_torsion_atom_site_label_3
_geom_torsion_atom_site_label_4
_geom_torsion_site_symmetry_1
_geom_torsion_site_symmetry_2
_geom_torsion_site_symmetry_3
_geom_torsion_site_symmetry_4
_geom_torsion
_geom_torsion_publ_flag
C4 N1 N2 C1 . . . . -3.99(18) ?
C4 N1 N2 C14 . . . . 176.09(11) ?
N1 N2 C1 O1 . . . . -175.15(13) ?
C14 N2 C1 O1 . . . . 4.8(2) ?
N1 N2 C1 C2 . . . . 6.4(2) ?
C14 N2 C1 C2 . . . . -173.70(12) ?
O1 C1 C2 C3 . . . . 177.80(15) ?
N2 C1 C2 C3 . . . . -3.8(2) ?
C1 C2 C3 C4 . . . . -0.6(2) ?
C1 C2 C3 C5 . . . . 178.73(13) ?
N2 N1 C4 C3 . . . . -1.25(17) ?
N2 N1 C4 C13 . . . . -179.54(11) ?
C2 C3 C4 N1 . . . . 3.40(18) ?
C5 C3 C4 N1 . . . . -175.96(11) ?
C2 C3 C4 C13 . . . . -178.39(12) ?
C5 C3 C4 C13 . . . . 2.25(18) ?
C2 C3 C5 C6 . . . . -9.45(19) ?
C4 C3 C5 C6 . . . . 169.88(11) ?
C3 C5 C6 C7 . . . . 90.46(16) ?
C3 C5 C6 C11 . . . . -87.41(15) ?
C11 C6 C7 C8 . . . . 1.3(2) ?
C5 C6 C7 C8 . . . . -176.68(12) ?
C6 C7 C8 C9 . . . . -1.0(2) ?
C12 O2 C9 C8 . . . . -1.5(2) ?
C12 O2 C9 C10 . . . . -179.82(15) ?
C7 C8 C9 O2 . . . . -178.74(13) ?
C7 C8 C9 C10 . . . . -0.4(2) ?
O2 C9 C10 C11 . . . . 180.00(13) ?
C8 C9 C10 C11 . . . . 1.5(2) ?
C9 C10 C11 C6 . . . . -1.3(2) ?
C7 C6 C11 C10 . . . . -0.12(19) ?
C5 C6 C11 C10 . . . . 177.83(12) ?
N1 N2 C14 C15 . . . . 105.60(13) ?
C1 N2 C14 C15 . . . . -74.33(16) ?
C16A O4 C15 O3 . . . . 17.8(6) ?
C16 O4 C15 O3 . . . . -7.2(3) ?
C16A O4 C15 C14 . . . . -163.6(6) ?
C16 O4 C15 C14 . . . . 171.4(3) ?
N2 C14 C15 O3 . . . . -18.8(2) ?
N2 C14 C15 O4 . . . . 162.61(12) ?
C15 O4 C16 C17 . . . . 178.2(2) ?
C15 O4 C16A C17A . . . . 168.9(7) ?

_cod_database_fobs_code 1567082
